data_9013997
loop_
_publ_author_name
'Zubkova, N. V.'
'Pekov, I. V.'
'Pushcharovskii, D. Y.'
'Kazantsev, S. S.'

_publ_section_title
;
 Crystal structure of yegorovite Na4[Si4O8(OH)4]*7H2O
;
_journal_name_full 'Doklady Earth Sciences'
_journal_page_first 814
_journal_page_last 818
_journal_paper_doi 10.1134/S1028334X09050237
_journal_volume 427
_journal_year 2009
_chemical_compound_source 'Lovozero alkaline complex, Kola Peninsula, Russia'
_chemical_formula_structural Na4[Si2O4(OH)2]2*7H2O
_chemical_formula_sum 'H18 Na4 O19 Si4'
_chemical_name_mineral Yegorovite
_space_group_IT_number 14
_symmetry_space_group_name_Hall '-P 2ybc'
_symmetry_space_group_name_H-M 'P 1 21/c 1'
_cell_angle_alpha 90
_cell_angle_beta 104.675
_cell_angle_gamma 90
_cell_length_a 9.8744
_cell_length_b 12.3981
_cell_length_c 14.8973
_cell_formula_units_Z 4
_cell_volume 1764.289
_database_code_amcsd 0012513
_exptl_crystal_density_diffrn 1.982
_cod_original_formula_sum 'Na4 Si4 O19 H18'
_cod_database_code 9013997

loop_
_space_group_symop_operation_xyz
x,y,z
x,1/2-y,1/2+z
-x,1/2+y,1/2-z
-x,-y,-z

loop_
_atom_site_label
_atom_site_fract_x
_atom_site_fract_y
_atom_site_fract_z
_atom_site_U_iso_or_equiv
Na1 0.05320 0.61840 0.06992 0.02750
Na2 0.76350 0.86080 0.05829 0.02860
Na3 0.30450 0.89230 0.07159 0.03110
Na4 0.49020 0.62510 0.05502 0.02980
Si1 0.59375 0.82135 0.22737 0.01380
Si2 0.85409 0.68222 0.23240 0.01250
Si3 0.34122 0.67253 0.23305 0.01380
Si4 0.10049 0.83149 0.23761 0.01520
O1 0.06650 0.42650 0.08590 0.02790
H1a 0.03300 0.41200 0.12500 0.00500
H1b 0.13400 0.46300 0.10600 0.04000
O2 0.67510 0.69000 0.00020 0.02820
H2a 0.67300 0.67500 -0.05600 0.03000
H2b 0.69000 0.64000 0.04600 0.15000
O3 0.97830 0.79370 0.00890 0.03880
H3a 0.02700 0.85100 0.04500 0.05000
H3b 0.95800 0.80900 -0.05900 0.03400
O4 0.33370 0.75440 -0.02830 0.03650
H4a 0.25200 0.72400 -0.06200 0.08000
H4b 0.38900 0.78300 -0.06400 0.10000
O5 0.39590 0.61840 0.33210 0.01950
O6 0.90240 0.62740 0.33120 0.01650
O7 0.15490 0.88390 0.33760 0.02230
O8 0.65070 0.87880 0.32480 0.02490
O9 0.86970 0.60080 0.14810 0.01700
H9 0.86700 0.54000 0.15700 0.00300
O10 0.93850 0.79130 0.21610 0.01990
O11 0.43690 0.77110 0.21090 0.02180
O12 0.57960 0.90350 0.13850 0.02340
H12 0.62900 0.94700 0.17000 0.10000
O13 0.68760 0.71880 0.20820 0.01810
O14 0.18330 0.72190 0.21850 0.01850
O15 0.82700 0.04190 0.09220 0.02900
H15a 0.90800 0.07300 0.12000 0.00500
H15b 0.74600 0.05800 0.10700 0.08000
O16 0.32410 0.58910 0.14580 0.02010
H16 0.34600 0.53120 0.14800 0.01800
O17 0.11860 0.91360 0.15620 0.02100
H17 0.12300 0.97100 0.17200 0.09000
O18 0.57690 0.45850 0.10600 0.03030
H18a 0.65800 0.45200 0.11000 0.04000
H18b 0.53500 0.42800 0.13700 0.01800
O19 0.32820 0.07560 0.09440 0.02540
H19a 0.40500 0.09500 0.12300 0.03000
H19b 0.26100 0.11700 0.11700 0.10000

loop_
_cod_related_entry_id
_cod_related_entry_database
_cod_related_entry_code
1 AMCSD 0012513
